data_4035732
loop_
_publ_author_name
'Bhilare, Shatrughn'
'Murthy Bandaru, Siva Sankar'
'Shah, Jagrut'
'Chrysochos, Nicolas'
'Schulzke, Carola'
'Sanghvi, Yogesh S.'
'Kapdi, Anant R.'

_publ_section_title
;
 Pd/PTABS: Low Temperature Etherification of Chloroheteroarenes.
;
_journal_issue 21
_journal_name_full 'The Journal of organic chemistry'
_journal_page_first 13088
_journal_page_last 13102
_journal_paper_doi 10.1021/acs.joc.8b01840
_journal_volume 83
_journal_year 2018
_chemical_formula_moiety 'C11 H9 Cl N2 O2'
_chemical_formula_sum 'C11 H9 Cl N2 O2'
_chemical_formula_weight 236.65
_space_group_crystal_system monoclinic
_space_group_IT_number 14
_space_group_name_Hall '-P 2ybc'
_space_group_name_H-M_alt 'P 1 21/c 1'
_atom_sites_solution_hydrogens geom
_audit_creation_method SHELXL-2016/6
_cell_angle_alpha 90
_cell_angle_beta 98.97(3)
_cell_angle_gamma 90
_cell_formula_units_Z 4
_cell_length_a 9.6161(19)
_cell_length_b 9.1313(18)
_cell_length_c 12.110(2)
_cell_measurement_reflns_used 2018
_cell_measurement_temperature 170(2)
_cell_measurement_theta_max 59.0
_cell_measurement_theta_min 3.4
_cell_volume 1050.3(4)
_computing_cell_refinement 'X-Area by STOE & Cie GmbH 2010'
_computing_data_collection 'X-Area by STOE & Cie GmbH 2010'
_computing_data_reduction 'X-Area by STOE & Cie GmbH 2010'
_computing_molecular_graphics 'XP Version 5.1 by Bruker AXS 1998'
_computing_publication_material 'CIFTAB (Sheldrick, 2016)'
_computing_structure_refinement 'SHELXL-2016 (Sheldrick, 2016)'
_computing_structure_solution 'SHELXT-2016 (Sheldrick, 2016)'
_diffrn_ambient_temperature 170(2)
_diffrn_detector_area_resol_mean 6.67
_diffrn_measured_fraction_theta_full 1.000
_diffrn_measured_fraction_theta_max 0.995
_diffrn_measurement_device_type 'STOE IPDS2T'
_diffrn_measurement_method \w
_diffrn_radiation_type MoK\a
_diffrn_radiation_wavelength 0.71073
_diffrn_reflns_av_R_equivalents 0.1054
_diffrn_reflns_av_unetI/netI 0.0860
_diffrn_reflns_Laue_measured_fraction_full 1.000
_diffrn_reflns_Laue_measured_fraction_max 0.995
_diffrn_reflns_limit_h_max 13
_diffrn_reflns_limit_h_min -12
_diffrn_reflns_limit_k_max 12
_diffrn_reflns_limit_k_min -12
_diffrn_reflns_limit_l_max 16
_diffrn_reflns_limit_l_min -16
_diffrn_reflns_number 11644
_diffrn_reflns_point_group_measured_fraction_full 1.000
_diffrn_reflns_point_group_measured_fraction_max 0.995
_diffrn_reflns_theta_full 25.242
_diffrn_reflns_theta_max 29.488
_diffrn_reflns_theta_min 2.144
_diffrn_source 'fine-focus sealed tube'
_exptl_absorpt_coefficient_mu 0.348
_exptl_absorpt_correction_T_max 0.9922
_exptl_absorpt_correction_T_min 0.8666
_exptl_absorpt_correction_type numerical
_exptl_absorpt_process_details 'face indexed'
_exptl_crystal_colour colourless
_exptl_crystal_density_diffrn 1.497
_exptl_crystal_description platelet
_exptl_crystal_F_000 488
_exptl_crystal_size_max 0.212
_exptl_crystal_size_mid 0.141
_exptl_crystal_size_min 0.035
_refine_diff_density_max 0.332
_refine_diff_density_min -0.416
_refine_diff_density_rms 0.090
_refine_ls_extinction_coef 0.024(4)
_refine_ls_extinction_expression Fc^*^=kFc[1+0.001xFc^2^\l^3^/sin(2\q)]^-1/4^
_refine_ls_extinction_method 'SHELXL-2016/6 (Sheldrick 2016)'
_refine_ls_goodness_of_fit_ref 1.005
_refine_ls_hydrogen_treatment constr
_refine_ls_matrix_type full
_refine_ls_number_parameters 147
_refine_ls_number_reflns 2913
_refine_ls_number_restraints 0
_refine_ls_restrained_S_all 1.005
_refine_ls_R_factor_all 0.1312
_refine_ls_R_factor_gt 0.0508
_refine_ls_shift/su_max 0.000
_refine_ls_shift/su_mean 0.000
_refine_ls_structure_factor_coef Fsqd
_refine_ls_weighting_details 'w=1/[\s^2^(Fo^2^)+(0.0657P)^2^+0.0079P] where P=(Fo^2^+2Fc^2^)/3'
_refine_ls_weighting_scheme calc
_refine_ls_wR_factor_gt 0.1124
_refine_ls_wR_factor_ref 0.1508
_reflns_Friedel_coverage 0.000
_reflns_number_gt 1471
_reflns_number_total 2913
_reflns_threshold_expression 'I > 2\s(I)'
_cod_data_source_file jo8b01840_si_006.cif
_cod_data_source_block 7b
_cod_original_sg_symbol_H-M 'P 21/c'
_cod_database_code 4035732
_shelx_shelxl_version_number 2016/6
_shelx_space_group_comment
;
The symmetry employed for this shelxl refinement is uniquely defined
by the following loop, which should always be used as a source of
symmetry information in preference to the above space-group names.
They are only intended as comments.
;
_shelx_estimated_absorpt_t_min 0.930
_shelx_estimated_absorpt_t_max 0.988
_exptl_absorpt_special_details
;
programs X-Red32 and X-Shape by STOE & Cie GmbH 2010
;

loop_
_space_group_symop_operation_xyz
'x, y, z'
'-x, y+1/2, -z+1/2'
'-x, -y, -z'
'x, -y-1/2, z-1/2'

loop_
_atom_site_label
_atom_site_type_symbol
_atom_site_fract_x
_atom_site_fract_y
_atom_site_fract_z
_atom_site_U_iso_or_equiv
_atom_site_adp_type
_atom_site_occupancy
_atom_site_site_symmetry_order
_atom_site_calc_flag
_atom_site_refinement_flags_posn
_atom_site_refinement_flags_adp
Cl1 Cl 0.29445(9) 0.89461(9) 0.41172(7) 0.0392(2) Uani 1 1 d . .
N1 N 0.3577(3) 0.9108(3) 0.6269(2) 0.0396(6) Uani 1 1 d . .
N2 N 0.5158(3) 0.7802(3) 0.5296(2) 0.0308(5) Uani 1 1 d . .
O1 O 0.7134(2) 0.6731(3) 0.62984(17) 0.0393(5) Uani 1 1 d . .
O2 O 0.9536(2) 0.4990(2) 0.26733(18) 0.0388(5) Uani 1 1 d . .
C1 C 0.4016(3) 0.8587(3) 0.5378(3) 0.0324(7) Uani 1 1 d . .
C2 C 0.4395(4) 0.8746(4) 0.7236(3) 0.0411(8) Uani 1 1 d . .
H2 H 0.412997 0.908700 0.791443 0.049 Uiso 1 1 calc R U
C3 C 0.5581(3) 0.7919(3) 0.7294(3) 0.0361(7) Uani 1 1 d . .
H3 H 0.612683 0.764528 0.798538 0.043 Uiso 1 1 calc R U
C4 C 0.5939(3) 0.7502(3) 0.6271(2) 0.0312(6) Uani 1 1 d . .
C5 C 0.7635(3) 0.6386(3) 0.5295(2) 0.0320(6) Uani 1 1 d . .
C6 C 0.8446(3) 0.7367(3) 0.4825(3) 0.0364(7) Uani 1 1 d . .
H6 H 0.856116 0.833610 0.510926 0.044 Uiso 1 1 calc R U
C7 C 0.9097(3) 0.6944(3) 0.3936(3) 0.0346(7) Uani 1 1 d . .
H7 H 0.966159 0.762133 0.360801 0.041 Uiso 1 1 calc R U
C8 C 0.8922(3) 0.5533(3) 0.3528(2) 0.0312(6) Uani 1 1 d . .
C9 C 0.8061(3) 0.4566(3) 0.3989(3) 0.0362(7) Uani 1 1 d . .
H9 H 0.791695 0.360506 0.369341 0.043 Uiso 1 1 calc R U
C10 C 0.7413(3) 0.4994(3) 0.4875(3) 0.0371(7) Uani 1 1 d . .
H10 H 0.681978 0.433430 0.519052 0.045 Uiso 1 1 calc R U
C11 C 1.0550(4) 0.5898(4) 0.2269(3) 0.0445(8) Uani 1 1 d . .
H11A H 1.009635 0.680057 0.195895 0.067 Uiso 1 1 calc R U
H11B H 1.095093 0.537680 0.168455 0.067 Uiso 1 1 calc R U
H11C H 1.130232 0.614025 0.288524 0.067 Uiso 1 1 calc R U

loop_
_atom_site_aniso_label
_atom_site_aniso_U_11
_atom_site_aniso_U_22
_atom_site_aniso_U_33
_atom_site_aniso_U_23
_atom_site_aniso_U_13
_atom_site_aniso_U_12
Cl1 0.0388(4) 0.0361(4) 0.0413(4) 0.0008(3) 0.0014(3) 0.0018(4)
N1 0.0362(14) 0.0425(15) 0.0424(15) -0.0035(12) 0.0130(12) -0.0007(12)
N2 0.0303(12) 0.0302(12) 0.0323(13) -0.0009(10) 0.0058(10) -0.0006(10)
O1 0.0393(12) 0.0497(13) 0.0288(11) -0.0011(10) 0.0052(9) 0.0090(10)
O2 0.0390(13) 0.0412(12) 0.0398(12) -0.0076(10) 0.0172(10) -0.0049(10)
C1 0.0320(15) 0.0284(14) 0.0385(16) -0.0022(12) 0.0106(13) -0.0072(12)
C2 0.0401(17) 0.0487(19) 0.0376(17) -0.0068(14) 0.0159(14) -0.0028(15)
C3 0.0355(16) 0.0427(17) 0.0311(15) -0.0018(13) 0.0080(13) -0.0069(14)
C4 0.0316(15) 0.0318(14) 0.0308(15) -0.0021(12) 0.0066(12) -0.0031(12)
C5 0.0292(14) 0.0386(16) 0.0275(14) -0.0019(12) 0.0028(11) 0.0045(12)
C6 0.0400(17) 0.0287(15) 0.0400(17) -0.0040(12) 0.0042(13) -0.0013(13)
C7 0.0343(16) 0.0322(15) 0.0383(17) 0.0012(12) 0.0093(13) -0.0024(13)
C8 0.0275(14) 0.0367(15) 0.0297(15) -0.0028(12) 0.0058(12) 0.0016(12)
C9 0.0392(17) 0.0304(14) 0.0405(17) -0.0035(13) 0.0107(14) -0.0044(13)
C10 0.0389(17) 0.0353(16) 0.0384(17) 0.0005(13) 0.0100(14) -0.0040(14)
C11 0.0382(18) 0.056(2) 0.0423(18) -0.0030(16) 0.0155(15) -0.0055(16)

loop_
_atom_type_symbol
_atom_type_description
_atom_type_scat_dispersion_real
_atom_type_scat_dispersion_imag
_atom_type_scat_source
C C 0.0033 0.0016 'International Tables Vol C Tables 4.2.6.8 and 6.1.1.4'
H H 0.0000 0.0000 'International Tables Vol C Tables 4.2.6.8 and 6.1.1.4'
N N 0.0061 0.0033 'International Tables Vol C Tables 4.2.6.8 and 6.1.1.4'
O O 0.0106 0.0060 'International Tables Vol C Tables 4.2.6.8 and 6.1.1.4'
Cl Cl 0.1484 0.1585 'International Tables Vol C Tables 4.2.6.8 and 6.1.1.4'

loop_
_geom_angle_atom_site_label_1
_geom_angle_atom_site_label_2
_geom_angle_atom_site_label_3
_geom_angle
C1 N1 C2 114.1(3)
C4 N2 C1 113.9(3)
C4 O1 C5 120.1(2)
C8 O2 C11 116.8(2)
N1 C1 N2 129.4(3)
N1 C1 Cl1 115.7(2)
N2 C1 Cl1 114.9(2)
N1 C2 C3 123.5(3)
N1 C2 H2 118.2
C3 C2 H2 118.2
C2 C3 C4 115.4(3)
C2 C3 H3 122.3
C4 C3 H3 122.3
N2 C4 O1 119.6(3)
N2 C4 C3 123.6(3)
O1 C4 C3 116.9(3)
C6 C5 C10 121.2(3)
C6 C5 O1 120.3(3)
C10 C5 O1 118.1(3)
C5 C6 C7 119.8(3)
C5 C6 H6 120.1
C7 C6 H6 120.1
C8 C7 C6 119.7(3)
C8 C7 H7 120.2
C6 C7 H7 120.2
O2 C8 C7 124.7(3)
O2 C8 C9 115.6(3)
C7 C8 C9 119.8(3)
C10 C9 C8 120.3(3)
C10 C9 H9 119.9
C8 C9 H9 119.9
C5 C10 C9 119.2(3)
C5 C10 H10 120.4
C9 C10 H10 120.4
O2 C11 H11A 109.5
O2 C11 H11B 109.5
H11A C11 H11B 109.5
O2 C11 H11C 109.5
H11A C11 H11C 109.5
H11B C11 H11C 109.5

loop_
_geom_bond_atom_site_label_1
_geom_bond_atom_site_label_2
_geom_bond_distance
Cl1 C1 1.735(3)
N1 C1 1.308(4)
N1 C2 1.346(4)
N2 C4 1.326(4)
N2 C1 1.327(4)
O1 C4 1.344(4)
O1 C5 1.412(3)
O2 C8 1.362(3)
O2 C11 1.423(4)
C2 C3 1.361(5)
C2 H2 0.9500
C3 C4 1.388(4)
C3 H3 0.9500
C5 C6 1.368(4)
C5 C10 1.373(4)
C6 C7 1.381(4)
C6 H6 0.9500
C7 C8 1.381(4)
C7 H7 0.9500
C8 C9 1.386(4)
C9 C10 1.378(4)
C9 H9 0.9500
C10 H10 0.9500
C11 H11A 0.9800
C11 H11B 0.9800
C11 H11C 0.9800

loop_
_geom_hbond_atom_site_label_D
_geom_hbond_atom_site_label_H
_geom_hbond_atom_site_label_A
_geom_hbond_distance_DH
_geom_hbond_distance_HA
_geom_hbond_distance_DA
_geom_hbond_angle_DHA
_geom_hbond_site_symmetry_A
C11 H11B N1 0.98 2.69 3.323(4) 122.4 4_675
